data_4129704
loop_
_publ_author_name
'Zhou, Xuan'
'Dong, Guangbin'

_publ_section_title
;
 (4+1) vs (4+2): Catalytic Intramolecular Coupling between Cyclobutanones
 and Trisubstituted Allenes via C-C Activation.
;
_journal_issue 42
_journal_name_full 'Journal of the American Chemical Society'
_journal_page_first 13715
_journal_page_last 13721
_journal_paper_doi 10.1021/jacs.5b09799
_journal_volume 137
_journal_year 2015
_chemical_formula_moiety 'C22 H29 N O3 S'
_chemical_formula_sum 'C22 H29 N O3 S'
_chemical_formula_weight 387.52
_space_group_crystal_system monoclinic
_space_group_IT_number 14
_space_group_name_Hall '-P 2yn'
_space_group_name_H-M_alt 'P 1 21/n 1'
_atom_sites_solution_hydrogens geom
_audit_creation_method SHELXL-2013
_cell_angle_alpha 90
_cell_angle_beta 98.459(6)
_cell_angle_gamma 90
_cell_formula_units_Z 8
_cell_length_a 19.210(2)
_cell_length_b 7.0840(6)
_cell_length_c 30.223(3)
_cell_measurement_reflns_used 3497
_cell_measurement_temperature 133(2)
_cell_measurement_theta_max 20.6
_cell_measurement_theta_min 2.1
_cell_volume 4068.1(7)
_computing_cell_refinement 'Apex II release 2010, Bruker AXS, Inc.'
_computing_data_collection 'Apex II release 2010, Bruker AXS, Inc.'
_computing_data_reduction 'Apex II release 2010, Bruker AXS, Inc.'
_computing_molecular_graphics 'XP SHELXTL/PC, Siemens Analytical'
_computing_publication_material 'XL SHELXTL/PC, Siemens Analytical'
_computing_structure_refinement 'Shelxl-2013, Sheldrick, G. M.'
_computing_structure_solution
;

SUPERFLIP.  Palatinus, L. and Chapuis, G., J. Appl. Cryst. 40, 786-790.
;
_diffrn_ambient_temperature 133(2)
_diffrn_measured_fraction_theta_full 0.999
_diffrn_measured_fraction_theta_max 0.992
_diffrn_measurement_device_type 'Nonius Kappa CCD with Bruker Apex II detector'
_diffrn_measurement_method \w-scans
_diffrn_radiation_type MoK\a
_diffrn_radiation_wavelength 0.71073
_diffrn_reflns_av_R_equivalents 0.1122
_diffrn_reflns_av_unetI/netI 0.1028
_diffrn_reflns_Laue_measured_fraction_full 0.999
_diffrn_reflns_Laue_measured_fraction_max 0.992
_diffrn_reflns_limit_h_max 23
_diffrn_reflns_limit_h_min -22
_diffrn_reflns_limit_k_max 8
_diffrn_reflns_limit_k_min -8
_diffrn_reflns_limit_l_max 36
_diffrn_reflns_limit_l_min -36
_diffrn_reflns_number 38499
_diffrn_reflns_point_group_measured_fraction_full 0.999
_diffrn_reflns_point_group_measured_fraction_max 0.992
_diffrn_reflns_theta_full 25.242
_diffrn_reflns_theta_max 25.364
_diffrn_reflns_theta_min 0.681
_diffrn_source 'sealed tube'
_exptl_absorpt_coefficient_mu 0.181
_exptl_absorpt_correction_T_max 1.00
_exptl_absorpt_correction_T_min 0.748
_exptl_absorpt_correction_type multi-scan
_exptl_absorpt_process_details
;
SADABS.
;
_exptl_crystal_colour colorless
_exptl_crystal_density_diffrn 1.265
_exptl_crystal_description plate
_exptl_crystal_F_000 1664
_exptl_crystal_size_max 0.311
_exptl_crystal_size_mid 0.261
_exptl_crystal_size_min 0.098
_refine_diff_density_max 0.727
_refine_diff_density_min -0.467
_refine_diff_density_rms 0.097
_refine_ls_extinction_method none
_refine_ls_goodness_of_fit_ref 1.359
_refine_ls_hydrogen_treatment constr
_refine_ls_matrix_type full
_refine_ls_number_parameters 492
_refine_ls_number_reflns 7426
_refine_ls_number_restraints 0
_refine_ls_restrained_S_all 1.359
_refine_ls_R_factor_all 0.1440
_refine_ls_R_factor_gt 0.0890
_refine_ls_shift/su_max 0.000
_refine_ls_shift/su_mean 0.000
_refine_ls_structure_factor_coef Fsqd
_refine_ls_weighting_details 'w=1/[\s^2^(Fo^2^)+(0.0639P)^2^+3.7348P] where P=(Fo^2^+2Fc^2^)/3'
_refine_ls_weighting_scheme calc
_refine_ls_wR_factor_gt 0.1995
_refine_ls_wR_factor_ref 0.2179
_reflns_Friedel_coverage 0.000
_reflns_number_gt 4658
_reflns_number_total 7426
_reflns_threshold_expression 'I > 2\s(I)'
_cod_data_source_file ja5b09799_si_006.cif
_cod_data_source_block shelx
_cod_original_sg_symbol_H-M 'P 21/n'
_cod_database_code 4129704
_shelx_space_group_comment
;
The symmetry employed for this shelxl refinement is uniquely defined
by the following loop, which should always be used as a source of
symmetry information in preference to the above space-group names.
They are only intended as comments.
;
_shelx_estimated_absorpt_t_min 0.946
_shelx_estimated_absorpt_t_max 0.982
_shelxl_version_number 2013-4

loop_
_space_group_symop_operation_xyz
'x, y, z'
'-x+1/2, y+1/2, -z+1/2'
'-x, -y, -z'
'x-1/2, -y-1/2, z-1/2'

loop_
_atom_site_label
_atom_site_type_symbol
_atom_site_fract_x
_atom_site_fract_y
_atom_site_fract_z
_atom_site_U_iso_or_equiv
_atom_site_adp_type
_atom_site_occupancy
_atom_site_site_symmetry_order
_atom_site_calc_flag
_atom_site_refinement_flags_posn
_atom_site_refinement_flags_adp
C1 C 0.3373(3) 0.4326(8) 0.12329(19) 0.0217(14) Uani 1 1 d . .
H1 H 0.3799 0.3525 0.1222 0.026 Uiso 1 1 calc R U
C2 C 0.3646(3) 0.6274(9) 0.1375(2) 0.0285(15) Uani 1 1 d . .
H2A H 0.3945 0.6193 0.1671 0.034 Uiso 1 1 calc R U
H2B H 0.3244 0.7117 0.1405 0.034 Uiso 1 1 calc R U
C3 C 0.4077(3) 0.7107(9) 0.1030(2) 0.0335(17) Uani 1 1 d . .
H3A H 0.4219 0.8413 0.1117 0.040 Uiso 1 1 calc R U
H3B H 0.4509 0.6349 0.1027 0.040 Uiso 1 1 calc R U
C4 C 0.3645(3) 0.7114(9) 0.0560(2) 0.0314(16) Uani 1 1 d . .
H4A H 0.3235 0.7965 0.0554 0.038 Uiso 1 1 calc R U
H4B H 0.3939 0.7585 0.0340 0.038 Uiso 1 1 calc R U
C5 C 0.3397(3) 0.5133(9) 0.0437(2) 0.0302(16) Uani 1 1 d . .
H5A H 0.3812 0.4322 0.0422 0.036 Uiso 1 1 calc R U
H5B H 0.3114 0.5155 0.0135 0.036 Uiso 1 1 calc R U
C6 C 0.2953(3) 0.4250(9) 0.07657(18) 0.0220(14) Uani 1 1 d . .
C7 C 0.2748(3) 0.2204(9) 0.0641(2) 0.0295(16) Uani 1 1 d . .
H7A H 0.2666 0.2043 0.0312 0.035 Uiso 1 1 calc R U
H7B H 0.3124 0.1323 0.0770 0.035 Uiso 1 1 calc R U
C8 C 0.2083(3) 0.1838(10) 0.08338(19) 0.0315(16) Uani 1 1 d . .
C9 C 0.1721(3) 0.3749(9) 0.09157(19) 0.0282(15) Uani 1 1 d . .
C10 C 0.1683(3) 0.3901(10) 0.14206(19) 0.0284(15) Uani 1 1 d . .
H10A H 0.1325 0.4858 0.1467 0.034 Uiso 1 1 calc R U
H10B H 0.1525 0.2674 0.1527 0.034 Uiso 1 1 calc R U
C11 C 0.2373(3) 0.4431(9) 0.17007(19) 0.0276(15) Uani 1 1 d . .
H11A H 0.2449 0.5806 0.1675 0.033 Uiso 1 1 calc R U
H11B H 0.2347 0.4145 0.2019 0.033 Uiso 1 1 calc R U
C12 C 0.2217(3) 0.5209(9) 0.07388(19) 0.0258(15) Uani 1 1 d . .
H12A H 0.2250 0.6365 0.0925 0.031 Uiso 1 1 calc R U
H12B H 0.2035 0.5558 0.0426 0.031 Uiso 1 1 calc R U
C13 C 0.0974(4) 0.3899(13) 0.0663(2) 0.047(2) Uani 1 1 d . .
C15 C 0.0705(4) 0.5898(13) 0.0601(2) 0.055(2) Uani 1 1 d . .
H15A H 0.0191 0.5882 0.0521 0.082 Uiso 1 1 calc R U
H15B H 0.0915 0.6505 0.0361 0.082 Uiso 1 1 calc R U
H15C H 0.0833 0.6604 0.0879 0.082 Uiso 1 1 calc R U
C14 C 0.0585(4) 0.2389(14) 0.0512(2) 0.056(2) Uani 1 1 d . .
H14A H 0.0120 0.2558 0.0359 0.068 Uiso 1 1 calc R U
H14B H 0.0774 0.1155 0.0558 0.068 Uiso 1 1 calc R U
C16 C 0.3811(3) 0.2741(8) 0.23573(19) 0.0210(14) Uani 1 1 d . .
C17 C 0.3496(3) 0.3097(9) 0.27335(18) 0.0256(14) Uani 1 1 d . .
H17 H 0.3014 0.2803 0.2732 0.031 Uiso 1 1 calc R U
C18 C 0.3883(3) 0.3875(9) 0.3109(2) 0.0304(16) Uani 1 1 d . .
H18 H 0.3662 0.4116 0.3364 0.036 Uiso 1 1 calc R U
C19 C 0.4592(3) 0.4315(9) 0.3122(2) 0.0298(15) Uani 1 1 d . .
C20 C 0.4902(3) 0.3976(9) 0.2742(2) 0.0312(16) Uani 1 1 d . .
H20 H 0.5383 0.4285 0.2743 0.037 Uiso 1 1 calc R U
C21 C 0.4519(3) 0.3198(10) 0.2365(2) 0.0300(15) Uani 1 1 d . .
H21 H 0.4739 0.2971 0.2108 0.036 Uiso 1 1 calc R U
C22 C 0.5013(4) 0.5111(10) 0.3539(2) 0.0412(18) Uani 1 1 d . .
H22A H 0.4761 0.6188 0.3644 0.062 Uiso 1 1 calc R U
H22B H 0.5473 0.5527 0.3474 0.062 Uiso 1 1 calc R U
H22C H 0.5077 0.4137 0.3772 0.062 Uiso 1 1 calc R U
C23 C 0.6030(3) 0.9361(8) 0.12753(18) 0.0203(13) Uani 1 1 d . .
H23 H 0.5593 0.8597 0.1279 0.024 Uiso 1 1 calc R U
C24 C 0.5851(3) 1.1356(8) 0.1406(2) 0.0279(15) Uani 1 1 d . .
H24A H 0.5711 1.1343 0.1708 0.033 Uiso 1 1 calc R U
H24B H 0.6273 1.2167 0.1416 0.033 Uiso 1 1 calc R U
C25 C 0.5258(3) 1.2168(9) 0.1075(2) 0.0324(16) Uani 1 1 d . .
H25A H 0.5174 1.3494 0.1156 0.039 Uiso 1 1 calc R U
H25B H 0.4822 1.1444 0.1091 0.039 Uiso 1 1 calc R U
C26 C 0.5433(3) 1.2094(9) 0.0598(2) 0.0326(16) Uani 1 1 d . .
H26A H 0.5025 1.2550 0.0387 0.039 Uiso 1 1 calc R U
H26B H 0.5837 1.2935 0.0574 0.039 Uiso 1 1 calc R U
C27 C 0.5613(3) 1.0088(8) 0.0476(2) 0.0248(14) Uani 1 1 d . .
H27A H 0.5189 0.9289 0.0469 0.030 Uiso 1 1 calc R U
H27B H 0.5746 1.0091 0.0171 0.030 Uiso 1 1 calc R U
C28 C 0.6207(3) 0.9224(8) 0.07960(18) 0.0206(13) Uani 1 1 d . .
C29 C 0.6332(3) 0.7147(9) 0.0681(2) 0.0276(15) Uani 1 1 d . .
H29A H 0.6016 0.6308 0.0822 0.033 Uiso 1 1 calc R U
H29B H 0.6246 0.6950 0.0354 0.033 Uiso 1 1 calc R U
C30 C 0.7090(3) 0.6745(10) 0.08637(18) 0.0313(16) Uani 1 1 d . .
C31 C 0.7497(3) 0.8625(10) 0.09151(19) 0.0295(16) Uani 1 1 d . .
C32 C 0.7805(3) 0.8845(9) 0.14265(18) 0.0272(15) Uani 1 1 d . .
H32A H 0.8019 0.7631 0.1537 0.033 Uiso 1 1 calc R U
H32B H 0.8184 0.9805 0.1456 0.033 Uiso 1 1 calc R U
C33 C 0.7266(3) 0.9412(9) 0.1718(2) 0.0256(15) Uani 1 1 d . .
H33A H 0.7452 0.9126 0.2034 0.031 Uiso 1 1 calc R U
H33B H 0.7187 1.0791 0.1692 0.031 Uiso 1 1 calc R U
C34 C 0.6937(3) 1.0111(9) 0.0751(2) 0.0264(15) Uani 1 1 d . .
H34A H 0.6959 1.0443 0.0435 0.032 Uiso 1 1 calc R U
H34B H 0.7014 1.1271 0.0934 0.032 Uiso 1 1 calc R U
C35 C 0.8109(3) 0.8688(13) 0.0641(2) 0.047(2) Uani 1 1 d . .
C36 C 0.8397(4) 0.7119(15) 0.0496(2) 0.065(3) Uani 1 1 d . .
H36A H 0.8788 0.7214 0.0337 0.078 Uiso 1 1 calc R U
H36B H 0.8210 0.5915 0.0551 0.078 Uiso 1 1 calc R U
C37 C 0.8378(4) 1.0636(15) 0.0564(3) 0.073(3) Uani 1 1 d . .
H37A H 0.8853 1.0547 0.0483 0.109 Uiso 1 1 calc R U
H37B H 0.8392 1.1384 0.0838 0.109 Uiso 1 1 calc R U
H37C H 0.8065 1.1247 0.0321 0.109 Uiso 1 1 calc R U
C38 C 0.6118(3) 0.7790(8) 0.23951(18) 0.0227(14) Uani 1 1 d . .
C39 C 0.5416(3) 0.8267(10) 0.2398(2) 0.0296(15) Uani 1 1 d . .
H39 H 0.5079 0.8073 0.2139 0.035 Uiso 1 1 calc R U
C40 C 0.5212(3) 0.9017(9) 0.2776(2) 0.0290(15) Uani 1 1 d . .
H40 H 0.4731 0.9316 0.2779 0.035 Uiso 1 1 calc R U
C41 C 0.5698(3) 0.9347(9) 0.31568(19) 0.0279(15) Uani 1 1 d . .
C42 C 0.6396(3) 0.8922(9) 0.3146(2) 0.0283(15) Uani 1 1 d . .
H42 H 0.6735 0.9161 0.3402 0.034 Uiso 1 1 calc R U
C43 C 0.6609(3) 0.8142(9) 0.27625(19) 0.0255(14) Uani 1 1 d . .
H43 H 0.7091 0.7858 0.2757 0.031 Uiso 1 1 calc R U
C44 C 0.5473(4) 1.0135(10) 0.3578(2) 0.0404(18) Uani 1 1 d . .
H44A H 0.4987 1.0584 0.3513 0.061 Uiso 1 1 calc R U
H44B H 0.5782 1.1188 0.3688 0.061 Uiso 1 1 calc R U
H44C H 0.5506 0.9145 0.3807 0.061 Uiso 1 1 calc R U
N1 N 0.2976(2) 0.3410(7) 0.15621(15) 0.0225(11) Uani 1 1 d . .
N2 N 0.6589(2) 0.8426(7) 0.15937(14) 0.0198(11) Uani 1 1 d . .
S1 S 0.33301(8) 0.1713(2) 0.18841(5) 0.0265(4) Uani 1 1 d . .
S2 S 0.63872(8) 0.6753(2) 0.19189(5) 0.0258(4) Uani 1 1 d . .
O1 O 0.2760(2) 0.0684(6) 0.20287(14) 0.0357(11) Uani 1 1 d . .
O2 O 0.3817(2) 0.0770(6) 0.16464(13) 0.0322(11) Uani 1 1 d . .
O3 O 0.1859(3) 0.0298(7) 0.09207(16) 0.0463(13) Uani 1 1 d . .
O4 O 0.7021(2) 0.5750(6) 0.20663(14) 0.0348(11) Uani 1 1 d . .
O5 O 0.5785(2) 0.5790(6) 0.16846(13) 0.0319(11) Uani 1 1 d . .
O6 O 0.7338(3) 0.5198(7) 0.09560(15) 0.0448(13) Uani 1 1 d . .

loop_
_atom_site_aniso_label
_atom_site_aniso_U_11
_atom_site_aniso_U_22
_atom_site_aniso_U_33
_atom_site_aniso_U_23
_atom_site_aniso_U_13
_atom_site_aniso_U_12
C1 0.020(3) 0.013(3) 0.033(3) -0.002(3) 0.009(3) 0.004(3)
C2 0.023(3) 0.028(4) 0.035(4) -0.006(3) 0.006(3) -0.006(3)
C3 0.026(4) 0.024(4) 0.053(4) -0.008(3) 0.013(3) -0.007(3)
C4 0.030(4) 0.026(4) 0.042(4) 0.000(3) 0.018(3) -0.002(3)
C5 0.030(4) 0.029(4) 0.033(4) 0.000(3) 0.010(3) 0.000(3)
C6 0.019(3) 0.024(3) 0.023(3) 0.002(3) 0.006(3) -0.002(3)
C7 0.041(4) 0.023(4) 0.025(3) -0.008(3) 0.005(3) -0.012(3)
C8 0.033(4) 0.039(4) 0.024(3) -0.010(3) 0.008(3) -0.008(4)
C9 0.022(3) 0.043(4) 0.019(3) 0.005(3) 0.001(3) -0.005(3)
C10 0.017(3) 0.042(4) 0.028(3) 0.002(3) 0.005(3) 0.005(3)
C11 0.028(4) 0.032(4) 0.024(3) 0.000(3) 0.009(3) 0.007(3)
C12 0.027(4) 0.029(4) 0.021(3) 0.002(3) 0.000(3) 0.002(3)
C13 0.024(4) 0.096(7) 0.024(3) 0.015(4) 0.008(3) 0.002(5)
C15 0.024(4) 0.091(7) 0.050(5) 0.028(5) 0.006(3) 0.018(4)
C14 0.032(4) 0.102(7) 0.032(4) -0.002(4) -0.002(3) -0.029(5)
C16 0.021(3) 0.014(3) 0.029(3) -0.002(3) 0.006(3) -0.001(3)
C17 0.025(3) 0.023(3) 0.029(3) 0.009(3) 0.004(3) 0.001(3)
C18 0.034(4) 0.027(4) 0.032(4) 0.000(3) 0.009(3) 0.007(3)
C19 0.031(4) 0.031(4) 0.027(3) -0.004(3) 0.004(3) -0.003(3)
C20 0.021(3) 0.035(4) 0.035(4) 0.008(3) -0.005(3) -0.002(3)
C21 0.025(4) 0.035(4) 0.033(4) -0.002(3) 0.015(3) 0.008(3)
C22 0.045(4) 0.043(4) 0.033(4) -0.001(3) -0.002(3) -0.002(4)
C23 0.018(3) 0.014(3) 0.028(3) -0.004(3) 0.001(3) -0.004(3)
C24 0.029(4) 0.019(4) 0.036(4) -0.012(3) 0.006(3) 0.000(3)
C25 0.019(3) 0.019(4) 0.056(4) -0.008(3) -0.001(3) 0.004(3)
C26 0.023(4) 0.022(4) 0.049(4) 0.005(3) -0.008(3) 0.000(3)
C27 0.018(3) 0.023(3) 0.032(3) -0.003(3) -0.002(3) 0.000(3)
C28 0.015(3) 0.019(3) 0.025(3) -0.003(3) -0.002(3) 0.002(3)
C29 0.023(3) 0.031(4) 0.026(3) -0.006(3) -0.006(3) 0.007(3)
C30 0.036(4) 0.041(4) 0.016(3) -0.006(3) 0.000(3) 0.014(4)
C31 0.016(3) 0.047(4) 0.026(3) 0.000(3) 0.004(3) 0.009(3)
C32 0.021(3) 0.033(4) 0.027(3) 0.001(3) 0.002(3) -0.004(3)
C33 0.016(3) 0.029(4) 0.030(3) -0.007(3) -0.003(3) -0.002(3)
C34 0.024(4) 0.032(4) 0.023(3) 0.005(3) 0.004(3) 0.006(3)
C35 0.021(4) 0.096(7) 0.024(3) 0.008(4) 0.003(3) 0.017(4)
C36 0.039(5) 0.125(8) 0.033(4) -0.006(5) 0.012(4) 0.034(5)
C37 0.027(4) 0.125(9) 0.069(6) 0.031(6) 0.018(4) -0.006(5)
C38 0.019(3) 0.022(3) 0.026(3) 0.001(3) -0.001(3) -0.001(3)
C39 0.023(4) 0.035(4) 0.029(3) -0.001(3) -0.001(3) -0.001(3)
C40 0.022(3) 0.034(4) 0.033(4) 0.007(3) 0.010(3) 0.005(3)
C41 0.033(4) 0.025(4) 0.026(3) -0.002(3) 0.007(3) -0.002(3)
C42 0.028(4) 0.027(4) 0.028(3) 0.002(3) -0.002(3) -0.004(3)
C43 0.022(3) 0.024(3) 0.030(3) 0.008(3) 0.002(3) -0.004(3)
C44 0.044(4) 0.044(4) 0.034(4) -0.009(3) 0.010(3) -0.001(4)
N1 0.016(3) 0.025(3) 0.028(3) -0.001(2) 0.007(2) 0.005(2)
N2 0.017(3) 0.021(3) 0.021(2) -0.002(2) -0.002(2) -0.002(2)
S1 0.0270(9) 0.0199(8) 0.0332(8) 0.0003(7) 0.0068(7) 0.0001(8)
S2 0.0281(9) 0.0188(8) 0.0302(8) -0.0024(7) 0.0033(7) 0.0002(8)
O1 0.029(3) 0.035(3) 0.044(3) 0.005(2) 0.007(2) -0.011(2)
O2 0.039(3) 0.026(2) 0.033(2) -0.007(2) 0.010(2) 0.014(2)
O3 0.054(3) 0.042(3) 0.046(3) -0.005(2) 0.015(3) -0.022(3)
O4 0.035(3) 0.030(3) 0.039(3) 0.005(2) 0.004(2) 0.017(2)
O5 0.039(3) 0.019(2) 0.036(2) -0.007(2) -0.001(2) -0.011(2)
O6 0.047(3) 0.039(3) 0.044(3) -0.012(2) -0.007(2) 0.023(3)

loop_
_atom_type_symbol
_atom_type_description
_atom_type_scat_dispersion_real
_atom_type_scat_dispersion_imag
_atom_type_scat_source
C C 0.0033 0.0016 'International Tables Vol C Tables 4.2.6.8 and 6.1.1.4'
H H 0.0000 0.0000 'International Tables Vol C Tables 4.2.6.8 and 6.1.1.4'
O O 0.0106 0.0060 'International Tables Vol C Tables 4.2.6.8 and 6.1.1.4'
S S 0.1246 0.1234 'International Tables Vol C Tables 4.2.6.8 and 6.1.1.4'
N N 0.0061 0.0033 'International Tables Vol C Tables 4.2.6.8 and 6.1.1.4'

loop_
_geom_angle_atom_site_label_1
_geom_angle_atom_site_label_2
_geom_angle_atom_site_label_3
_geom_angle
N1 C1 C2 113.4(5)
N1 C1 C6 110.5(5)
C2 C1 C6 114.2(5)
N1 C1 H1 106.0
C2 C1 H1 106.0
C6 C1 H1 106.0
C1 C2 C3 110.7(5)
C1 C2 H2A 109.5
C3 C2 H2A 109.5
C1 C2 H2B 109.5
C3 C2 H2B 109.5
H2A C2 H2B 108.1
C4 C3 C2 110.9(5)
C4 C3 H3A 109.5
C2 C3 H3A 109.5
C4 C3 H3B 109.5
C2 C3 H3B 109.5
H3A C3 H3B 108.0
C5 C4 C3 109.4(5)
C5 C4 H4A 109.8
C3 C4 H4A 109.8
C5 C4 H4B 109.8
C3 C4 H4B 109.8
H4A C4 H4B 108.2
C4 C5 C6 113.9(5)
C4 C5 H5A 108.8
C6 C5 H5A 108.8
C4 C5 H5B 108.8
C6 C5 H5B 108.8
H5A C5 H5B 107.7
C1 C6 C5 108.5(5)
C1 C6 C7 110.1(5)
C5 C6 C7 111.9(5)
C1 C6 C12 112.7(5)
C5 C6 C12 112.0(5)
C7 C6 C12 101.5(5)
C8 C7 C6 105.7(5)
C8 C7 H7A 110.6
C6 C7 H7A 110.6
C8 C7 H7B 110.6
C6 C7 H7B 110.6
H7A C7 H7B 108.7
O3 C8 C7 125.9(6)
O3 C8 C9 124.4(6)
C7 C8 C9 109.6(6)
C13 C9 C10 108.2(5)
C13 C9 C12 111.1(5)
C10 C9 C12 114.5(5)
C13 C9 C8 112.9(6)
C10 C9 C8 107.7(5)
C12 C9 C8 102.3(5)
C11 C10 C9 114.0(5)
C11 C10 H10A 108.8
C9 C10 H10A 108.8
C11 C10 H10B 108.8
C9 C10 H10B 108.8
H10A C10 H10B 107.7
N1 C11 C10 112.3(5)
N1 C11 H11A 109.1
C10 C11 H11A 109.1
N1 C11 H11B 109.1
C10 C11 H11B 109.1
H11A C11 H11B 107.9
C9 C12 C6 106.8(5)
C9 C12 H12A 110.4
C6 C12 H12A 110.4
C9 C12 H12B 110.4
C6 C12 H12B 110.4
H12A C12 H12B 108.6
C14 C13 C15 122.7(7)
C14 C13 C9 123.3(8)
C15 C13 C9 114.0(7)
C13 C15 H15A 109.5
C13 C15 H15B 109.5
H15A C15 H15B 109.5
C13 C15 H15C 109.5
H15A C15 H15C 109.5
H15B C15 H15C 109.5
C13 C14 H14A 120.0
C13 C14 H14B 120.0
H14A C14 H14B 120.0
C17 C16 C21 119.1(5)
C17 C16 S1 120.4(5)
C21 C16 S1 120.6(4)
C18 C17 C16 120.0(6)
C18 C17 H17 120.0
C16 C17 H17 120.0
C17 C18 C19 121.4(6)
C17 C18 H18 119.3
C19 C18 H18 119.3
C20 C19 C18 118.2(6)
C20 C19 C22 121.0(6)
C18 C19 C22 120.8(6)
C21 C20 C19 120.8(6)
C21 C20 H20 119.6
C19 C20 H20 119.6
C20 C21 C16 120.5(5)
C20 C21 H21 119.8
C16 C21 H21 119.8
C19 C22 H22A 109.5
C19 C22 H22B 109.5
H22A C22 H22B 109.5
C19 C22 H22C 109.5
H22A C22 H22C 109.5
H22B C22 H22C 109.5
N2 C23 C24 114.6(5)
N2 C23 C28 110.0(4)
C24 C23 C28 113.1(5)
N2 C23 H23 106.2
C24 C23 H23 106.2
C28 C23 H23 106.2
C25 C24 C23 111.0(5)
C25 C24 H24A 109.4
C23 C24 H24A 109.4
C25 C24 H24B 109.4
C23 C24 H24B 109.4
H24A C24 H24B 108.0
C24 C25 C26 111.1(5)
C24 C25 H25A 109.4
C26 C25 H25A 109.4
C24 C25 H25B 109.4
C26 C25 H25B 109.4
H25A C25 H25B 108.0
C27 C26 C25 110.5(5)
C27 C26 H26A 109.5
C25 C26 H26A 109.5
C27 C26 H26B 109.5
C25 C26 H26B 109.5
H26A C26 H26B 108.1
C28 C27 C26 113.6(5)
C28 C27 H27A 108.9
C26 C27 H27A 108.9
C28 C27 H27B 108.9
C26 C27 H27B 108.9
H27A C27 H27B 107.7
C27 C28 C23 109.1(5)
C27 C28 C29 111.8(5)
C23 C28 C29 109.6(5)
C27 C28 C34 112.5(5)
C23 C28 C34 112.5(5)
C29 C28 C34 101.1(5)
C30 C29 C28 105.9(5)
C30 C29 H29A 110.6
C28 C29 H29A 110.6
C30 C29 H29B 110.6
C28 C29 H29B 110.6
H29A C29 H29B 108.7
O6 C30 C29 125.5(6)
O6 C30 C31 125.6(6)
C29 C30 C31 108.9(6)
C35 C31 C34 111.1(5)
C35 C31 C30 112.9(6)
C34 C31 C30 103.8(5)
C35 C31 C32 108.6(5)
C34 C31 C32 113.1(5)
C30 C31 C32 107.2(5)
C33 C32 C31 114.0(5)
C33 C32 H32A 108.7
C31 C32 H32A 108.7
C33 C32 H32B 108.7
C31 C32 H32B 108.7
H32A C32 H32B 107.6
N2 C33 C32 112.3(5)
N2 C33 H33A 109.1
C32 C33 H33A 109.1
N2 C33 H33B 109.1
C32 C33 H33B 109.1
H33A C33 H33B 107.9
C31 C34 C28 107.0(5)
C31 C34 H34A 110.3
C28 C34 H34A 110.3
C31 C34 H34B 110.3
C28 C34 H34B 110.3
H34A C34 H34B 108.6
C36 C35 C37 122.7(7)
C36 C35 C31 122.5(8)
C37 C35 C31 114.7(7)
C35 C36 H36A 120.0
C35 C36 H36B 120.0
H36A C36 H36B 120.0
C35 C37 H37A 109.5
C35 C37 H37B 109.5
H37A C37 H37B 109.5
C35 C37 H37C 109.5
H37A C37 H37C 109.5
H37B C37 H37C 109.5
C43 C38 C39 120.2(6)
C43 C38 S2 119.3(5)
C39 C38 S2 120.5(4)
C40 C39 C38 119.7(6)
C40 C39 H39 120.2
C38 C39 H39 120.2
C39 C40 C41 121.2(6)
C39 C40 H40 119.4
C41 C40 H40 119.4
C42 C41 C40 118.7(6)
C42 C41 C44 119.9(6)
C40 C41 C44 121.3(6)
C41 C42 C43 120.6(6)
C41 C42 H42 119.7
C43 C42 H42 119.7
C38 C43 C42 119.5(6)
C38 C43 H43 120.2
C42 C43 H43 120.2
C41 C44 H44A 109.5
C41 C44 H44B 109.5
H44A C44 H44B 109.5
C41 C44 H44C 109.5
H44A C44 H44C 109.5
H44B C44 H44C 109.5
C11 N1 C1 118.4(5)
C11 N1 S1 117.8(4)
C1 N1 S1 120.7(4)
C33 N2 C23 118.6(5)
C33 N2 S2 118.2(4)
C23 N2 S2 120.2(4)
O2 S1 O1 120.1(3)
O2 S1 N1 106.9(2)
O1 S1 N1 106.6(3)
O2 S1 C16 107.5(3)
O1 S1 C16 107.4(3)
N1 S1 C16 107.8(3)
O4 S2 O5 120.4(3)
O4 S2 N2 106.5(3)
O5 S2 N2 107.2(2)
O4 S2 C38 107.0(3)
O5 S2 C38 106.8(3)
N2 S2 C38 108.4(3)

loop_
_geom_bond_atom_site_label_1
_geom_bond_atom_site_label_2
_geom_bond_distance
C1 N1 1.489(7)
C1 C2 1.515(8)
C1 C6 1.521(8)
C1 H1 1.0000
C2 C3 1.541(8)
C2 H2A 0.9900
C2 H2B 0.9900
C3 C4 1.537(9)
C3 H3A 0.9900
C3 H3B 0.9900
C4 C5 1.511(9)
C4 H4A 0.9900
C4 H4B 0.9900
C5 C6 1.534(8)
C5 H5A 0.9900
C5 H5B 0.9900
C6 C7 1.535(8)
C6 C12 1.560(8)
C7 C8 1.502(9)
C7 H7A 0.9900
C7 H7B 0.9900
C8 O3 1.215(8)
C8 C9 1.559(9)
C9 C13 1.528(9)
C9 C10 1.542(8)
C9 C12 1.553(8)
C10 C11 1.511(8)
C10 H10A 0.9900
C10 H10B 0.9900
C11 N1 1.478(7)
C11 H11A 0.9900
C11 H11B 0.9900
C12 H12A 0.9900
C12 H12B 0.9900
C13 C14 1.346(11)
C13 C15 1.509(11)
C15 H15A 0.9800
C15 H15B 0.9800
C15 H15C 0.9800
C14 H14A 0.9500
C14 H14B 0.9500
C16 C17 1.387(8)
C16 C21 1.395(8)
C16 S1 1.744(6)
C17 C18 1.377(8)
C17 H17 0.9500
C18 C19 1.391(9)
C18 H18 0.9500
C19 C20 1.390(9)
C19 C22 1.503(9)
C20 C21 1.377(9)
C20 H20 0.9500
C21 H21 0.9500
C22 H22A 0.9800
C22 H22B 0.9800
C22 H22C 0.9800
C23 N2 1.488(7)
C23 C24 1.520(8)
C23 C28 1.539(8)
C23 H23 1.0000
C24 C25 1.514(8)
C24 H24A 0.9900
C24 H24B 0.9900
C25 C26 1.528(9)
C25 H25A 0.9900
C25 H25B 0.9900
C26 C27 1.521(8)
C26 H26A 0.9900
C26 H26B 0.9900
C27 C28 1.512(8)
C27 H27A 0.9900
C27 H27B 0.9900
C28 C29 1.539(8)
C28 C34 1.562(8)
C29 C30 1.505(8)
C29 H29A 0.9900
C29 H29B 0.9900
C30 O6 1.211(8)
C30 C31 1.541(10)
C31 C35 1.534(9)
C31 C34 1.535(8)
C31 C32 1.579(8)
C32 C33 1.509(8)
C32 H32A 0.9900
C32 H32B 0.9900
C33 N2 1.475(7)
C33 H33A 0.9900
C33 H33B 0.9900
C34 H34A 0.9900
C34 H34B 0.9900
C35 C36 1.344(11)
C35 C37 1.504(12)
C36 H36A 0.9500
C36 H36B 0.9500
C37 H37A 0.9800
C37 H37B 0.9800
C37 H37C 0.9800
C38 C43 1.370(8)
C38 C39 1.393(8)
C38 S2 1.760(6)
C39 C40 1.369(8)
C39 H39 0.9500
C40 C41 1.389(9)
C40 H40 0.9500
C41 C42 1.379(9)
C41 C44 1.509(8)
C42 C43 1.400(8)
C42 H42 0.9500
C43 H43 0.9500
C44 H44A 0.9800
C44 H44B 0.9800
C44 H44C 0.9800
N1 S1 1.631(5)
N2 S2 1.623(5)
S1 O2 1.427(4)
S1 O1 1.437(4)
S2 O4 1.424(4)
S2 O5 1.436(4)

loop_
_geom_torsion_atom_site_label_1
_geom_torsion_atom_site_label_2
_geom_torsion_atom_site_label_3
_geom_torsion_atom_site_label_4
_geom_torsion
N1 C1 C2 C3 177.6(5)
C6 C1 C2 C3 -54.6(7)
C1 C2 C3 C4 54.9(7)
C2 C3 C4 C5 -56.2(7)
C3 C4 C5 C6 57.8(7)
N1 C1 C6 C5 -177.6(5)
C2 C1 C6 C5 53.2(6)
N1 C1 C6 C7 -54.8(6)
C2 C1 C6 C7 175.9(5)
N1 C1 C6 C12 57.8(6)
C2 C1 C6 C12 -71.5(6)
C4 C5 C6 C1 -55.2(7)
C4 C5 C6 C7 -176.9(5)
C4 C5 C6 C12 69.9(7)
C1 C6 C7 C8 84.8(6)
C5 C6 C7 C8 -154.4(5)
C12 C6 C7 C8 -34.8(6)
C6 C7 C8 O3 -157.9(6)
C6 C7 C8 C9 21.1(6)
O3 C8 C9 C13 -59.5(8)
C7 C8 C9 C13 121.5(5)
O3 C8 C9 C10 60.0(8)
C7 C8 C9 C10 -119.1(5)
O3 C8 C9 C12 -179.0(6)
C7 C8 C9 C12 2.0(6)
C13 C9 C10 C11 -160.5(6)
C12 C9 C10 C11 -36.0(8)
C8 C9 C10 C11 77.1(7)
C9 C10 C11 N1 -42.7(7)
C13 C9 C12 C6 -144.9(5)
C10 C9 C12 C6 92.2(6)
C8 C9 C12 C6 -24.1(6)
C1 C6 C12 C9 -80.9(6)
C5 C6 C12 C9 156.4(5)
C7 C6 C12 C9 36.8(6)
C10 C9 C13 C14 -98.3(7)
C12 C9 C13 C14 135.2(6)
C8 C9 C13 C14 20.9(8)
C10 C9 C13 C15 81.1(7)
C12 C9 C13 C15 -45.4(7)
C8 C9 C13 C15 -159.7(5)
C21 C16 C17 C18 -0.5(9)
S1 C16 C17 C18 178.7(5)
C16 C17 C18 C19 -0.2(9)
C17 C18 C19 C20 1.0(10)
C17 C18 C19 C22 -178.2(6)
C18 C19 C20 C21 -1.0(10)
C22 C19 C20 C21 178.2(6)
C19 C20 C21 C16 0.2(10)
C17 C16 C21 C20 0.5(9)
S1 C16 C21 C20 -178.7(5)
N2 C23 C24 C25 -177.6(5)
C28 C23 C24 C25 55.2(7)
C23 C24 C25 C26 -55.3(7)
C24 C25 C26 C27 55.3(7)
C25 C26 C27 C28 -56.0(7)
C26 C27 C28 C23 54.1(6)
C26 C27 C28 C29 175.5(5)
C26 C27 C28 C34 -71.5(6)
N2 C23 C28 C27 177.0(5)
C24 C23 C28 C27 -53.5(6)
N2 C23 C28 C29 54.2(6)
C24 C23 C28 C29 -176.3(5)
N2 C23 C28 C34 -57.4(6)
C24 C23 C28 C34 72.1(6)
C27 C28 C29 C30 154.5(5)
C23 C28 C29 C30 -84.3(6)
C34 C28 C29 C30 34.6(6)
C28 C29 C30 O6 157.7(6)
C28 C29 C30 C31 -22.1(6)
O6 C30 C31 C35 59.4(8)
C29 C30 C31 C35 -120.8(5)
O6 C30 C31 C34 179.8(6)
C29 C30 C31 C34 -0.4(6)
O6 C30 C31 C32 -60.2(7)
C29 C30 C31 C32 119.6(5)
C35 C31 C32 C33 161.9(6)
C34 C31 C32 C33 38.0(7)
C30 C31 C32 C33 -75.8(7)
C31 C32 C33 N2 40.8(7)
C35 C31 C34 C28 144.1(5)
C30 C31 C34 C28 22.5(6)
C32 C31 C34 C28 -93.3(6)
C27 C28 C34 C31 -154.9(5)
C23 C28 C34 C31 81.4(6)
C29 C28 C34 C31 -35.4(6)
C34 C31 C35 C36 -136.5(7)
C30 C31 C35 C36 -20.4(9)
C32 C31 C35 C36 98.4(8)
C34 C31 C35 C37 45.9(8)
C30 C31 C35 C37 162.0(6)
C32 C31 C35 C37 -79.2(7)
C43 C38 C39 C40 -2.7(10)
S2 C38 C39 C40 177.9(5)
C38 C39 C40 C41 1.3(10)
C39 C40 C41 C42 0.6(10)
C39 C40 C41 C44 -178.7(6)
C40 C41 C42 C43 -1.1(9)
C44 C41 C42 C43 178.3(6)
C39 C38 C43 C42 2.2(9)
S2 C38 C43 C42 -178.4(5)
C41 C42 C43 C38 -0.3(9)
C10 C11 N1 C1 93.3(6)
C10 C11 N1 S1 -106.2(5)
C2 C1 N1 C11 55.0(7)
C6 C1 N1 C11 -74.7(6)
C2 C1 N1 S1 -104.9(5)
C6 C1 N1 S1 125.4(5)
C32 C33 N2 C23 -93.6(6)
C32 C33 N2 S2 106.1(5)
C24 C23 N2 C33 -52.9(7)
C28 C23 N2 C33 75.8(6)
C24 C23 N2 S2 107.0(5)
C28 C23 N2 S2 -124.3(4)
C11 N1 S1 O2 171.0(4)
C1 N1 S1 O2 -29.0(5)
C11 N1 S1 O1 41.3(5)
C1 N1 S1 O1 -158.6(4)
C11 N1 S1 C16 -73.7(5)
C1 N1 S1 C16 86.4(5)
C17 C16 S1 O2 -154.5(5)
C21 C16 S1 O2 24.7(6)
C17 C16 S1 O1 -24.0(6)
C21 C16 S1 O1 155.2(5)
C17 C16 S1 N1 90.5(5)
C21 C16 S1 N1 -90.2(5)
C33 N2 S2 O4 -38.8(5)
C23 N2 S2 O4 161.2(4)
C33 N2 S2 O5 -168.9(4)
C23 N2 S2 O5 31.0(5)
C33 N2 S2 C38 76.1(5)
C23 N2 S2 C38 -84.0(4)
C43 C38 S2 O4 24.1(6)
C39 C38 S2 O4 -156.5(5)
C43 C38 S2 O5 154.3(5)
C39 C38 S2 O5 -26.3(6)
C43 C38 S2 N2 -90.4(5)
C39 C38 S2 N2 88.9(5)
